data_4103324
loop_
_publ_author_name
'Williamson Oloo'
'Peter Y. Zavalij'
'Jing Zhang'
'Eugene Khaskin'
'Andrei N. Vedernikov'

_publ_section_title
;
 Preparation and C-X Reductive Elimination Reactivity of Monoaryl PdIV-X
 Complexes in Water (X = OH, OH2, Cl, Br)
;
_journal_name_full 'Journal of the American Chemical Society'
_journal_page_first 14400
_journal_page_last 14402
_journal_paper_doi 10.1021/ja107185w
_journal_volume 132
_journal_year 2010
_chemical_absolute_configuration ad
_chemical_formula_moiety 'C23 H17 N3 O4 Pd, 7(H2 O)'
_chemical_formula_sum 'C23 H31 N3 O11 Pd'
_chemical_formula_weight 631.91
_chemical_name_common Pd-complex
_chemical_name_systematic
;
Pd-complex
;
_space_group_IT_number 33
_symmetry_cell_setting orthorhombic
_symmetry_space_group_name_Hall 'P 2c -2n'
_symmetry_space_group_name_H-M 'P n a 21'
_atom_sites_solution_hydrogens difmap
_atom_sites_solution_primary direct
_atom_sites_solution_secondary difmap
_audit_creation_method 'SHELXL-97 & ZCIF'
_cell_angle_alpha 90.00
_cell_angle_beta 90.00
_cell_angle_gamma 90.00
_cell_formula_units_Z 4
_cell_length_a 17.0379(14)
_cell_length_b 8.0260(7)
_cell_length_c 18.8860(16)
_cell_measurement_reflns_used 14779
_cell_measurement_temperature 150(2)
_cell_measurement_theta_max 31.0
_cell_measurement_theta_min 2.4
_cell_volume 2582.6(4)
_computing_cell_refinement Apex2
_computing_data_collection 'Apex2 (Bruker, 2005)'
_computing_data_reduction Apex2
_computing_molecular_graphics 'XSHEL (Bruker, 2004)'
_computing_publication_material SHELXL-97
_computing_structure_refinement 'SHELXL-97 (Sheldrick, 1997)'
_computing_structure_solution 'SHELXS-97 (Sheldrick, 1990)'
_diffrn_ambient_temperature 150(2)
_diffrn_detector 'CCD area detector'
_diffrn_detector_area_resol_mean 11.198
_diffrn_detector_type 'Bruker Smart Apex II'
_diffrn_measured_fraction_theta_full 1.000
_diffrn_measured_fraction_theta_max 1.000
_diffrn_measurement_device_type 'three-circle diffractometer'
_diffrn_measurement_method '\w and \f scans'
_diffrn_measurement_specimen_support 'MiTeGen loop'
_diffrn_orient_matrix_type standard
_diffrn_orient_matrix_UB_11 -0.0585073
_diffrn_orient_matrix_UB_12 0.0009131
_diffrn_orient_matrix_UB_13 -0.0041806
_diffrn_orient_matrix_UB_21 0.0043800
_diffrn_orient_matrix_UB_22 -0.0336123
_diffrn_orient_matrix_UB_23 -0.0508336
_diffrn_orient_matrix_UB_31 -0.0016611
_diffrn_orient_matrix_UB_32 -0.1199782
_diffrn_orient_matrix_UB_33 0.0142248
_diffrn_radiation_monochromator graphite
_diffrn_radiation_source 'fine-focus sealed tube'
_diffrn_radiation_type MoK\a
_diffrn_radiation_wavelength 0.71073
_diffrn_reflns_av_R_equivalents 0.0173
_diffrn_reflns_av_sigmaI/netI 0.0147
_diffrn_reflns_limit_h_max 23
_diffrn_reflns_limit_h_min -23
_diffrn_reflns_limit_k_max 11
_diffrn_reflns_limit_k_min -11
_diffrn_reflns_limit_l_max 26
_diffrn_reflns_limit_l_min -26
_diffrn_reflns_number 30887
_diffrn_reflns_theta_full 30.00
_diffrn_reflns_theta_max 30.00
_diffrn_reflns_theta_min 2.16
_diffrn_source_current 30.00
_diffrn_source_voltage 50.00
_diffrn_standards_decay_% 0
_exptl_absorpt_coefficient_mu 0.784
_exptl_absorpt_correction_T_max 0.917
_exptl_absorpt_correction_T_min 0.828
_exptl_absorpt_correction_type multi-scan
_exptl_absorpt_process_details 'SADABS (Sheldrick, 1996)'
_exptl_crystal_colour orange
_exptl_crystal_density_diffrn 1.625
_exptl_crystal_density_method 'not measured'
_exptl_crystal_description prism
_exptl_crystal_F_000 1296
_exptl_crystal_size_max 0.27
_exptl_crystal_size_mid 0.12
_exptl_crystal_size_min 0.11
_refine_diff_density_max 0.376
_refine_diff_density_min -0.354
_refine_diff_density_rms 0.056
_refine_ls_abs_structure_details '(Flack, 1983)'
_refine_ls_abs_structure_Flack 0.36(4)
_refine_ls_extinction_method none
_refine_ls_goodness_of_fit_ref 1.000
_refine_ls_hydrogen_treatment mixed
_refine_ls_matrix_type full
_refine_ls_number_parameters 388
_refine_ls_number_reflns 7481
_refine_ls_number_restraints 113
_refine_ls_restrained_S_all 0.995
_refine_ls_R_factor_all 0.0269
_refine_ls_R_factor_gt 0.0229
_refine_ls_shift/su_max 0.002
_refine_ls_shift/su_mean 0.000
_refine_ls_structure_factor_coef Fsqd
_refine_ls_weighting_details 'w=1/[\s^2^(Fo^2^)+(0.01P)^2^+2.627P], P=(max(Fo^2^,0)+2Fc^2^)/3'
_refine_ls_weighting_scheme calc
_refine_ls_wR_factor_gt 0.0454
_refine_ls_wR_factor_ref 0.0469
_reflns_Friedel_coverage 0.929
_reflns_number_gt 6648
_reflns_number_total 7481
_reflns_threshold_expression >2sigma(I)
_cod_data_source_file ja107185w_si_005.cif
_cod_data_source_block 1894
_cod_database_code 4103324

loop_
_symmetry_equiv_pos_as_xyz
'x, y, z'
'-x, -y, z+1/2'
'x+1/2, -y+1/2, z'
'-x+1/2, y+1/2, z+1/2'

loop_
_atom_site_label
_atom_site_type_symbol
_atom_site_fract_x
_atom_site_fract_y
_atom_site_fract_z
_atom_site_U_iso_or_equiv
_atom_site_adp_type
_atom_site_occupancy
_atom_site_symmetry_multiplicity
_atom_site_calc_flag
_atom_site_refinement_flags
Pd1 Pd 0.498574(8) 0.25011(4) 0.60921(9) 0.01274(3) Uani 1 1 d .
C10 C 0.36230(14) 0.1140(4) 0.65522(14) 0.0138(5) Uani 1 1 d .
O11 O 0.38252(9) 0.2688(3) 0.62147(13) 0.0173(7) Uani 1 1 d .
O12 O 0.28471(10) 0.1012(3) 0.66700(13) 0.0210(5) Uani 1 1 d .
H12 H 0.2607 0.1022 0.6281 0.026(7) Uiso 1 1 calc R
N11 N 0.48866(14) 0.1639(4) 0.71399(14) 0.0146(5) Uani 1 1 d .
C12 C 0.41271(13) 0.1058(4) 0.72210(17) 0.0167(6) Uani 1 1 d .
C13 C 0.39112(16) 0.0412(4) 0.78753(17) 0.0210(6) Uani 1 1 d .
H13 H 0.3395 0.0002 0.7952 0.025 Uiso 1 1 calc R
C14 C 0.44705(18) 0.0378(5) 0.84212(19) 0.0260(7) Uani 1 1 d .
H14 H 0.4337 -0.0049 0.8874 0.031 Uiso 1 1 calc R
C15 C 0.5235(2) 0.0986(4) 0.82885(19) 0.0264(7) Uani 1 1 d .
H15 H 0.5621 0.0939 0.8651 0.032 Uiso 1 1 calc R
C16 C 0.54184(16) 0.1633(4) 0.7651(2) 0.0235(7) Uani 1 1 d .
H16 H 0.5926 0.2082 0.7570 0.028 Uiso 1 1 calc R
N21 N 0.46523(12) 0.0202(3) 0.57724(14) 0.0173(5) Uani 1 1 d .
C22 C 0.39560(12) -0.0224(3) 0.6056(2) 0.0163(5) Uani 1 1 d .
C23 C 0.36148(14) -0.1745(4) 0.59103(16) 0.0187(6) Uani 1 1 d .
H23 H 0.3137 -0.2067 0.6130 0.022 Uiso 1 1 calc R
C24 C 0.39940(17) -0.2798(4) 0.5430(2) 0.0247(7) Uani 1 1 d .
H24 H 0.3764 -0.3837 0.5307 0.030 Uiso 1 1 calc R
C25 C 0.46945(16) -0.2337(4) 0.51378(17) 0.0234(6) Uani 1 1 d .
H25 H 0.4954 -0.3046 0.4810 0.028 Uiso 1 1 calc R
C26 C 0.50314(14) -0.0764(5) 0.5334(2) 0.0194(7) Uani 1 1 d .
H26 H 0.5525 -0.0430 0.5148 0.023 Uiso 1 1 calc R
C30 C 0.63430(13) 0.3861(4) 0.56521(18) 0.0187(6) Uani 1 1 d .
O31 O 0.61453(8) 0.2296(3) 0.59812(14) 0.0152(6) Uani 1 1 d .
O32 O 0.71287(10) 0.3996(3) 0.55361(12) 0.0184(4) Uani 1 1 d .
C31 C 0.51270(17) 0.3372(4) 0.50866(17) 0.0164(6) Uani 1 1 d .
C32 C 0.58498(14) 0.3955(4) 0.49723(16) 0.0150(5) Uani 1 1 d .
C33 C 0.60808(15) 0.4613(4) 0.43293(17) 0.0205(6) Uani 1 1 d .
H33 H 0.6599 0.5020 0.4263 0.025 Uiso 1 1 calc R
C34 C 0.55391(18) 0.4663(5) 0.37852(19) 0.0264(7) Uani 1 1 d .
H34 H 0.5688 0.5116 0.3340 0.032 Uiso 1 1 calc R
C35 C 0.4796(2) 0.4075(4) 0.38750(17) 0.0259(6) Uani 1 1 d .
H35 H 0.4429 0.4108 0.3496 0.031 Uiso 1 1 calc R
C36 C 0.45778(16) 0.3408(4) 0.45475(19) 0.0219(6) Uani 1 1 d .
H36 H 0.4062 0.2994 0.4624 0.026 Uiso 1 1 calc R
N41 N 0.53197(13) 0.4788(3) 0.64356(13) 0.0167(5) Uani 1 1 d .
C42 C 0.60133(12) 0.5205(3) 0.6147(2) 0.0162(5) Uani 1 1 d .
C43 C 0.63514(15) 0.6736(4) 0.62964(18) 0.0226(7) Uani 1 1 d .
H43 H 0.6830 0.7056 0.6077 0.027 Uiso 1 1 calc R
C44 C 0.59837(17) 0.7788(4) 0.6767(2) 0.0252(7) Uani 1 1 d .
H44 H 0.6211 0.8834 0.6882 0.030 Uiso 1 1 calc R
C45 C 0.52700(16) 0.7303(4) 0.70762(17) 0.0233(6) Uani 1 1 d .
H45 H 0.5018 0.8013 0.7408 0.028 Uiso 1 1 calc R
C46 C 0.49445(16) 0.5846(5) 0.6904(2) 0.0196(7) Uani 1 1 d .
H46 H 0.4454 0.5536 0.7104 0.024 Uiso 1 1 calc R
O1W O 0.18018(13) 0.0382(4) 0.77596(16) 0.0288(6) Uani 1 1 d D
H11W H 0.2139(16) 0.041(4) 0.7462(14) 0.035 Uiso 1 1 d D
H12W H 0.194(2) 0.113(3) 0.8015(14) 0.035 Uiso 1 1 d D
O2W O 0.18096(14) 0.5371(4) 0.94483(16) 0.0283(6) Uani 1 1 d D
H21W H 0.192(2) 0.598(4) 0.9124(12) 0.034 Uiso 1 1 d D
H22W H 0.2088(17) 0.573(4) 0.9756(12) 0.034 Uiso 1 1 d D
O4W O 0.2353(3) 0.2595(6) 0.8774(3) 0.0452(9) Uani 1 1 d D
H41W H 0.223(2) 0.336(4) 0.902(2) 0.054 Uiso 1 1 d D
H42W H 0.245(3) 0.189(5) 0.906(2) 0.054 Uiso 1 1 d D
O3W O 0.24854(14) 0.47278(19) 0.6038(5) 0.0493(8) Uani 1 1 d D
H31W H 0.2134(18) 0.408(5) 0.610(3) 0.059 Uiso 1 1 d D
H32W H 0.2867(16) 0.419(5) 0.614(3) 0.059 Uiso 1 1 d D
O5W O 0.2356(3) 0.7607(6) 0.8451(3) 0.0487(11) Uani 1 1 d D
H51W H 0.212(2) 0.824(5) 0.820(2) 0.058 Uiso 1 1 d D
H52W H 0.251(3) 0.693(5) 0.817(2) 0.058 Uiso 1 1 d D
O6W O 0.2934(2) 0.9862(7) 0.9522(2) 0.0655(12) Uani 1 1 d D
H61W H 0.267(3) 0.905(4) 0.944(2) 0.079 Uiso 1 1 d D
H62W H 0.278(3) 1.008(5) 0.9911(11) 0.079 Uiso 1 1 d D
O7W O 0.2929(2) 0.4930(5) 0.7651(2) 0.0523(9) Uani 1 1 d D
H71W H 0.281(3) 0.454(4) 0.7270(9) 0.063 Uiso 1 1 d D
H72W H 0.280(3) 0.412(3) 0.7885(16) 0.063 Uiso 1 1 d D

loop_
_atom_site_aniso_label
_atom_site_aniso_U_11
_atom_site_aniso_U_22
_atom_site_aniso_U_33
_atom_site_aniso_U_23
_atom_site_aniso_U_13
_atom_site_aniso_U_12
Pd1 0.01057(4) 0.01600(4) 0.01164(4) 0.00080(4) -0.00102(6) 0.00037(4)
C10 0.0167(10) 0.0204(14) 0.0044(11) 0.0027(10) -0.0018(8) -0.0008(8)
O11 0.0112(6) 0.0212(11) 0.020(2) 0.0035(10) 0.0002(6) 0.0016(6)
O12 0.0112(8) 0.0348(13) 0.0170(11) 0.0034(10) -0.0001(7) -0.0019(7)
N11 0.0135(8) 0.0171(12) 0.0131(11) 0.0011(9) 0.0089(8) 0.0004(9)
C12 0.0112(10) 0.0181(15) 0.0209(15) 0.0014(12) -0.0003(9) -0.0009(9)
C13 0.0186(12) 0.0283(18) 0.0160(15) 0.0026(13) 0.0022(10) 0.0006(10)
C14 0.0284(15) 0.0365(19) 0.0132(15) 0.0018(15) -0.0041(12) 0.0049(13)
C15 0.0186(14) 0.0358(19) 0.0247(16) -0.0068(14) -0.0111(14) 0.0029(13)
C16 0.0164(11) 0.0259(17) 0.0283(18) -0.0067(15) -0.0074(10) 0.0008(10)
N21 0.0136(9) 0.0195(12) 0.0189(12) 0.0013(10) -0.0029(8) 0.0024(7)
C22 0.0136(8) 0.0207(12) 0.0145(13) 0.0076(15) 0.0007(13) -0.0001(7)
C23 0.0190(11) 0.0196(14) 0.0175(16) 0.0001(11) -0.0023(8) -0.0019(9)
C24 0.0301(13) 0.0176(17) 0.0265(17) -0.0012(14) -0.0096(12) 0.0005(10)
C25 0.0305(15) 0.0216(16) 0.0182(14) -0.0022(13) -0.0056(10) 0.0059(12)
C26 0.0205(14) 0.0212(16) 0.0165(16) 0.0001(12) -0.0034(8) 0.0015(8)
C30 0.0077(10) 0.0224(15) 0.0259(16) 0.0016(13) 0.0007(9) -0.0008(8)
O31 0.0115(6) 0.0184(10) 0.0157(18) 0.0040(10) 0.0011(6) 0.0003(6)
O32 0.0104(7) 0.0301(12) 0.0146(11) 0.0037(9) -0.0014(6) -0.0018(6)
C31 0.0134(9) 0.0175(14) 0.0184(14) -0.0048(11) -0.0119(10) 0.0013(11)
C32 0.0151(10) 0.0200(15) 0.0100(12) -0.0023(11) -0.0019(9) 0.0033(9)
C33 0.0153(11) 0.0290(18) 0.0172(16) 0.0003(13) -0.0003(9) -0.0006(10)
C34 0.0269(15) 0.039(2) 0.0138(15) -0.0006(16) 0.0007(12) 0.0033(13)
C35 0.0302(14) 0.0344(18) 0.0131(14) -0.0041(12) -0.0063(13) 0.0055(13)
C36 0.0182(11) 0.0252(16) 0.0223(16) -0.0061(14) -0.0061(10) 0.0014(10)
N41 0.0174(9) 0.0231(13) 0.0095(11) 0.0025(10) -0.0009(7) 0.0000(8)
C42 0.0147(8) 0.0209(12) 0.0131(14) -0.0007(15) -0.0069(12) 0.0010(7)
C43 0.0160(10) 0.0252(15) 0.0265(18) 0.0071(13) -0.0064(9) -0.0010(9)
C44 0.0283(12) 0.0221(19) 0.0251(17) -0.0003(14) -0.0066(11) 0.0018(11)
C45 0.0291(14) 0.0239(17) 0.0170(13) 0.0008(13) 0.0005(10) 0.0094(12)
C46 0.0204(13) 0.0290(18) 0.0095(13) 0.0016(12) 0.0034(8) 0.0101(9)
O1W 0.0229(11) 0.0404(17) 0.0231(13) 0.0004(13) 0.0005(10) -0.0053(9)
O2W 0.0255(11) 0.0382(16) 0.0211(12) 0.0002(12) -0.0032(10) 0.0002(9)
O4W 0.0619(14) 0.044(2) 0.0300(17) -0.0139(17) -0.0023(19) 0.006(2)
O3W 0.0192(6) 0.0206(6) 0.108(2) -0.005(2) -0.0013(9) 0.0007(8)
O5W 0.0637(16) 0.038(2) 0.044(2) 0.0123(19) 0.010(2) 0.0051(19)
O6W 0.062(2) 0.096(3) 0.038(2) 0.015(2) 0.0019(19) 0.005(2)
O7W 0.059(2) 0.057(2) 0.041(2) -0.0038(18) -0.0034(18) -0.0015(16)

loop_
_atom_type_symbol
_atom_type_description
_atom_type_scat_dispersion_real
_atom_type_scat_dispersion_imag
_atom_type_scat_source
C C 0.0033 0.0016 'International Tables Vol C Tables 4.2.6.8 and 6.1.1.4'
H H 0.0000 0.0000 'International Tables Vol C Tables 4.2.6.8 and 6.1.1.4'
N N 0.0061 0.0033 'International Tables Vol C Tables 4.2.6.8 and 6.1.1.4'
O O 0.0106 0.0060 'International Tables Vol C Tables 4.2.6.8 and 6.1.1.4'
Pd Pd -0.9988 1.0072 'International Tables Vol C Tables 4.2.6.8 and 6.1.1.4'

loop_
_geom_angle_atom_site_label_1
_geom_angle_atom_site_label_2
_geom_angle_atom_site_label_3
_geom_angle
O31 Pd1 O11 179.24(18)
O31 Pd1 N21 99.90(9)
O11 Pd1 N21 79.92(9)
O31 Pd1 N41 80.22(9)
O11 Pd1 N41 99.95(10)
N21 Pd1 N41 178.71(17)
O31 Pd1 C31 79.24(12)
O11 Pd1 C31 101.50(12)
N21 Pd1 C31 93.90(14)
N41 Pd1 C31 87.39(12)
O31 Pd1 N11 98.70(11)
O11 Pd1 N11 80.56(11)
N21 Pd1 N11 87.60(11)
N41 Pd1 N11 91.11(12)
C31 Pd1 N11 177.63(14)
O12 C10 O11 112.0(2)
O12 C10 C12 114.4(2)
O11 C10 C12 105.6(2)
O12 C10 C22 114.0(2)
O11 C10 C22 104.7(2)
C12 C10 C22 105.3(2)
C10 O11 Pd1 102.93(14)
C10 O12 H12 109.5
C16 N11 C12 123.9(3)
C16 N11 Pd1 129.2(2)
C12 N11 Pd1 106.9(2)
N11 C12 C13 118.1(3)
N11 C12 C10 114.8(3)
C13 C12 C10 127.0(2)
C12 C13 C14 118.7(3)
C12 C13 H13 120.6
C14 C13 H13 120.6
C13 C14 C15 119.2(3)
C13 C14 H14 120.4
C15 C14 H14 120.4
C16 C15 C14 120.4(3)
C16 C15 H15 119.8
C14 C15 H15 119.8
N11 C16 C15 119.6(3)
N11 C16 H16 120.2
C15 C16 H16 120.2
C26 N21 C22 122.5(3)
C26 N21 Pd1 126.3(2)
C22 N21 Pd1 111.1(2)
N21 C22 C23 121.1(3)
N21 C22 C10 112.6(2)
C23 C22 C10 126.3(2)
C22 C23 C24 118.0(3)
C22 C23 H23 121.0
C24 C23 H23 121.0
C25 C24 C23 120.2(3)
C25 C24 H24 119.9
C23 C24 H24 119.9
C24 C25 C26 118.9(3)
C24 C25 H25 120.6
C26 C25 H25 120.6
N21 C26 C25 119.2(3)
N21 C26 H26 120.4
C25 C26 H26 120.4
O32 C30 O31 111.6(2)
O32 C30 C42 113.7(2)
O31 C30 C42 105.3(3)
O32 C30 C32 113.6(3)
O31 C30 C32 106.0(2)
C42 C30 C32 105.9(2)
C30 O31 Pd1 101.84(14)
C32 C31 C36 119.9(3)
C32 C31 Pd1 112.3(2)
C36 C31 Pd1 127.8(2)
C31 C32 C33 122.6(3)
C31 C32 C30 110.6(3)
C33 C32 C30 126.7(2)
C32 C33 C34 118.3(3)
C32 C33 H33 120.8
C34 C33 H33 120.8
C35 C34 C33 121.2(4)
C35 C34 H34 119.4
C33 C34 H34 119.4
C34 C35 C36 118.9(3)
C34 C35 H35 120.6
C36 C35 H35 120.6
C31 C36 C35 119.1(3)
C31 C36 H36 120.4
C35 C36 H36 120.4
C42 N41 C46 120.8(3)
C42 N41 Pd1 110.0(2)
C46 N41 Pd1 129.1(2)
N41 C42 C43 120.3(3)
N41 C42 C30 113.2(2)
C43 C42 C30 126.5(3)
C44 C43 C42 119.1(3)
C44 C43 H43 120.5
C42 C43 H43 120.5
C43 C44 C45 119.5(3)
C43 C44 H44 120.3
C45 C44 H44 120.3
C46 C45 C44 120.1(3)
C46 C45 H45 119.9
C44 C45 H45 119.9
C45 C46 N41 120.1(3)
C45 C46 H46 119.9
N41 C46 H46 119.9
H11W O1W H12W 100.9(18)
H21W O2W H22W 101.6(18)
H41W O4W H42W 101.1(19)
H31W O3W H32W 102.8(19)
H51W O5W H52W 101.0(19)
H61W O6W H62W 100(2)
H71W O7W H72W 96.3(19)

loop_
_geom_bond_atom_site_label_1
_geom_bond_atom_site_label_2
_geom_bond_distance
Pd1 O31 1.9935(15)
Pd1 O11 1.9964(15)
Pd1 N21 2.023(3)
Pd1 N41 2.028(3)
Pd1 C31 2.038(4)
Pd1 N11 2.103(3)
C10 O12 1.344(3)
C10 O11 1.438(4)
C10 C12 1.529(4)
C10 C22 1.549(5)
O12 H12 0.8400
N11 C16 1.324(4)
N11 C12 1.384(3)
C12 C13 1.390(4)
C13 C14 1.404(4)
C13 H13 0.9500
C14 C15 1.413(5)
C14 H14 0.9500
C15 C16 1.347(5)
C15 H15 0.9500
C16 H16 0.9500
N21 C26 1.305(5)
N21 C22 1.346(3)
C22 C23 1.380(4)
C23 C24 1.398(4)
C23 H23 0.9500
C24 C25 1.366(5)
C24 H24 0.9500
C25 C26 1.436(5)
C25 H25 0.9500
C26 H26 0.9500
C30 O32 1.361(3)
C30 O31 1.441(4)
C30 C42 1.534(5)
C30 C32 1.536(4)
C31 C32 1.335(4)
C31 C36 1.383(4)
C32 C33 1.382(4)
C33 C34 1.382(4)
C33 H33 0.9500
C34 C35 1.362(5)
C34 H34 0.9500
C35 C36 1.428(5)
C35 H35 0.9500
C36 H36 0.9500
N41 C42 1.344(4)
N41 C46 1.383(4)
C42 C43 1.386(4)
C43 C44 1.377(5)
C43 H43 0.9500
C44 C45 1.404(4)
C44 H44 0.9500
C45 C46 1.334(5)
C45 H45 0.9500
C46 H46 0.9500
O1W H11W 0.804(9)
O1W H12W 0.807(9)
O2W H21W 0.804(9)
O2W H22W 0.803(9)
O4W H41W 0.803(10)
O4W H42W 0.806(9)
O3W H31W 0.802(10)
O3W H32W 0.803(10)
O5W H51W 0.805(10)
O5W H52W 0.806(9)
O6W H61W 0.813(10)
O6W H62W 0.804(10)
O7W H71W 0.809(10)
O7W H72W 0.817(10)

loop_
_geom_hbond_atom_site_label_D
_geom_hbond_atom_site_label_H
_geom_hbond_atom_site_label_A
_geom_hbond_distance_DH
_geom_hbond_distance_HA
_geom_hbond_distance_DA
_geom_hbond_angle_DHA
_geom_hbond_site_symmetry_A
O12 H12 O32 0.84 1.63 2.4666(14) 179 3_455
O1W H11W O12 0.804(9) 1.982(12) 2.768(3) 166(3) .
O1W H12W O4W 0.807(9) 1.983(13) 2.777(5) 168(4) .
O2W H21W O5W 0.804(9) 1.971(12) 2.763(6) 168(3) .
O2W H22W O32 0.803(9) 2.000(12) 2.784(4) 165(3) 2_665
O4W H41W O2W 0.803(10) 1.938(14) 2.728(6) 168(5) .
O4W H42W O6W 0.806(9) 2.018(17) 2.790(7) 160(5) 1_545
O3W H31W O31 0.802(10) 2.028(15) 2.804(3) 163(5) 3_455
O3W H32W O11 0.803(10) 2.035(12) 2.829(3) 170(5) .
O5W H51W O1W 0.805(10) 1.99(2) 2.750(6) 158(5) 1_565
O5W H52W O7W 0.806(9) 2.012(16) 2.803(7) 167(6) .
O6W H61W O5W 0.813(10) 2.25(3) 2.886(8) 135(4) .
O6W H62W O3W 0.804(10) 2.19(2) 2.955(10) 158(4) 4
O7W H71W O3W 0.809(10) 2.395(19) 3.141(10) 154(3) .
O7W H72W O4W 0.817(10) 2.213(17) 2.997(7) 161(4) .

loop_
_geom_torsion_atom_site_label_1
_geom_torsion_atom_site_label_2
_geom_torsion_atom_site_label_3
_geom_torsion_atom_site_label_4
_geom_torsion
O12 C10 O11 Pd1 -178.8(2)
C12 C10 O11 Pd1 56.1(2)
C22 C10 O11 Pd1 -54.8(2)
N21 Pd1 O11 C10 44.55(18)
N41 Pd1 O11 C10 -134.14(18)
C31 Pd1 O11 C10 136.52(18)
N11 Pd1 O11 C10 -44.68(17)
O31 Pd1 N11 C16 24.4(3)
O11 Pd1 N11 C16 -155.8(3)
N21 Pd1 N11 C16 124.0(3)
N41 Pd1 N11 C16 -55.9(3)
O31 Pd1 N11 C12 -156.4(2)
O11 Pd1 N11 C12 23.46(19)
N21 Pd1 N11 C12 -56.7(2)
N41 Pd1 N11 C12 123.4(2)
C16 N11 C12 C13 -0.8(5)
Pd1 N11 C12 C13 179.9(2)
C16 N11 C12 C10 -178.3(3)
Pd1 N11 C12 C10 2.4(3)
O12 C10 C12 N11 -162.9(3)
O11 C10 C12 N11 -39.3(3)
C22 C10 C12 N11 71.2(3)
O12 C10 C12 C13 19.9(4)
O11 C10 C12 C13 143.5(3)
C22 C10 C12 C13 -106.0(3)
N11 C12 C13 C14 0.0(5)
C10 C12 C13 C14 177.1(3)
C12 C13 C14 C15 -0.5(5)
C13 C14 C15 C16 1.8(6)
C12 N11 C16 C15 2.1(5)
Pd1 N11 C16 C15 -178.8(3)
C14 C15 C16 N11 -2.6(5)
O31 Pd1 N21 C26 -26.9(3)
O11 Pd1 N21 C26 153.8(3)
C31 Pd1 N21 C26 52.8(3)
N11 Pd1 N21 C26 -125.3(3)
O31 Pd1 N21 C22 155.0(2)
O11 Pd1 N21 C22 -24.3(2)
C31 Pd1 N21 C22 -125.3(2)
N11 Pd1 N21 C22 56.6(2)
C26 N21 C22 C23 1.9(5)
Pd1 N21 C22 C23 -179.9(3)
C26 N21 C22 C10 -179.4(3)
Pd1 N21 C22 C10 -1.2(3)
O12 C10 C22 N21 160.6(3)
O11 C10 C22 N21 37.9(3)
C12 C10 C22 N21 -73.2(3)
O12 C10 C22 C23 -20.7(5)
O11 C10 C22 C23 -143.5(3)
C12 C10 C22 C23 105.4(3)
N21 C22 C23 C24 -3.3(5)
C10 C22 C23 C24 178.2(3)
C22 C23 C24 C25 2.2(5)
C23 C24 C25 C26 0.2(5)
C22 N21 C26 C25 0.7(5)
Pd1 N21 C26 C25 -177.3(2)
C24 C25 C26 N21 -1.7(5)
O32 C30 O31 Pd1 179.1(2)
C42 C30 O31 Pd1 55.2(2)
C32 C30 O31 Pd1 -56.8(2)
N21 Pd1 O31 C30 136.3(2)
N41 Pd1 O31 C30 -45.06(19)
C31 Pd1 O31 C30 44.1(2)
N11 Pd1 O31 C30 -134.68(19)
O31 Pd1 C31 C32 -23.8(2)
O11 Pd1 C31 C32 156.4(2)
N21 Pd1 C31 C32 -123.1(2)
N41 Pd1 C31 C32 56.7(2)
O31 Pd1 C31 C36 156.1(3)
O11 Pd1 C31 C36 -23.8(3)
N21 Pd1 C31 C36 56.7(3)
N41 Pd1 C31 C36 -123.4(3)
C36 C31 C32 C33 0.3(5)
Pd1 C31 C32 C33 -179.8(2)
C36 C31 C32 C30 177.4(3)
Pd1 C31 C32 C30 -2.7(3)
O32 C30 C32 C31 163.1(3)
O31 C30 C32 C31 40.2(3)
C42 C30 C32 C31 -71.4(3)
O32 C30 C32 C33 -19.9(4)
O31 C30 C32 C33 -142.8(3)
C42 C30 C32 C33 105.6(3)
C31 C32 C33 C34 -0.1(5)
C30 C32 C33 C34 -176.8(3)
C32 C33 C34 C35 -0.3(5)
C33 C34 C35 C36 0.5(6)
C32 C31 C36 C35 -0.1(5)
Pd1 C31 C36 C35 -180.0(2)
C34 C35 C36 C31 -0.2(5)
O31 Pd1 N41 C42 25.5(2)
O11 Pd1 N41 C42 -155.2(2)
C31 Pd1 N41 C42 -54.0(2)
N11 Pd1 N41 C42 124.2(2)
O31 Pd1 N41 C46 -153.3(3)
O11 Pd1 N41 C46 26.0(3)
C31 Pd1 N41 C46 127.2(3)
N11 Pd1 N41 C46 -54.6(3)
C46 N41 C42 C43 -2.3(5)
Pd1 N41 C42 C43 178.8(3)
C46 N41 C42 C30 179.0(3)
Pd1 N41 C42 C30 0.1(3)
O32 C30 C42 N41 -160.2(3)
O31 C30 C42 N41 -37.7(3)
C32 C30 C42 N41 74.4(3)
O32 C30 C42 C43 21.1(5)
O31 C30 C42 C43 143.7(3)
C32 C30 C42 C43 -104.3(3)
N41 C42 C43 C44 2.8(5)
C30 C42 C43 C44 -178.6(3)
C42 C43 C44 C45 -1.1(5)
C43 C44 C45 C46 -1.2(5)
C44 C45 C46 N41 1.8(5)
C42 N41 C46 C45 -0.1(5)
Pd1 N41 C46 C45 178.6(3)
